data_2240888
loop_
_publ_author_name
'Meyer, Andreas'
'Wiecek, Jennifer'
'Schnakenburg, Gregor'
'Schiemann, Olav'

_publ_section_title
;
 The crystal structure of
 4'-{4-[(2,2,5,5-tetramethyl-<i>N</i>-oxyl-3-pyrrolin-3-yl)ethynyl]phenyl}-2,2':6',2''-terpyridine
;
_journal_coeditor_code LH5769
_journal_issue 7
_journal_name_full 'Acta Crystallographica Section E'
_journal_page_first 870
_journal_page_last 874
_journal_paper_doi 10.1107/S2056989015012086
_journal_volume 71
_journal_year 2015
_chemical_formula_iupac 'C31 H27 N4 O'
_chemical_formula_moiety 'C31 H27 N4 O'
_chemical_formula_sum 'C31 H27 N4 O'
_chemical_formula_weight 471.56
_chemical_name_systematic
;
4'-{4-[(2,2,5,5-Tetramethyl-<i>N</i>-oxyl-3-pyrrolin-3-yl)ethynyl]phenyl}-2,2':6',2''-terpyridine
;
_space_group_crystal_system monoclinic
_space_group_IT_number 14
_space_group_name_Hall '-P 2ybc'
_space_group_name_H-M_alt 'P 1 21/c 1'
_symmetry_space_group_name_Hall '-P 2ybc'
_symmetry_space_group_name_H-M 'P 1 21/c 1'
_atom_sites_solution_hydrogens geom
_audit_creation_method
;
Olex2 1.2
(compiled 2014.12.26 svn.r3119 for OlexSys, GUI svn.r4975)
;
_cell_angle_alpha 90
_cell_angle_beta 92.743(3)
_cell_angle_gamma 90
_cell_formula_units_Z 4
_cell_length_a 18.5666(8)
_cell_length_b 20.2009(9)
_cell_length_c 6.7749(2)
_cell_measurement_reflns_used 9616
_cell_measurement_temperature 123
_cell_measurement_theta_max 29.13
_cell_measurement_theta_min 1.00
_cell_volume 2538.10(17)
_computing_cell_refinement
;
SCALEPACK (Otwinowski & Minor, 1997)
;
_computing_data_collection
;
Denzo and SCALEPACK (Otwinowski & Minor, 1997)
;
_computing_data_reduction
;
DENZO and SCALEPACK (Otwinowski & Minor, 1997)
;
_computing_molecular_graphics
;
OLEX2 (Dolomanov <i>et al.</i>,  2009)
;
_computing_publication_material
;
OLEX2 (Dolomanov <i>et al.</i>,  2009)
;
_computing_structure_refinement
;
SHELXL97 (Sheldrick, 2015)
;
_computing_structure_solution
;
SHELXS97 (Sheldrick, 2008)
;
_diffrn_ambient_temperature 123
_diffrn_detector_area_resol_mean 8
_diffrn_measured_fraction_theta_full 0.998
_diffrn_measured_fraction_theta_max 0.976
_diffrn_measurement_device_type 'Nonius KappaCCD'
_diffrn_measurement_method 'fine slicing \w and \f scans'
_diffrn_radiation_monochromator graphite
_diffrn_radiation_type 'Mo K\a'
_diffrn_radiation_wavelength 0.71073
_diffrn_reflns_av_R_equivalents 0.1184
_diffrn_reflns_limit_h_max 24
_diffrn_reflns_limit_h_min -25
_diffrn_reflns_limit_k_max 27
_diffrn_reflns_limit_k_min -24
_diffrn_reflns_limit_l_max 6
_diffrn_reflns_limit_l_min -9
_diffrn_reflns_number 35758
_diffrn_reflns_theta_full 25.242
_diffrn_reflns_theta_max 29.157
_diffrn_reflns_theta_min 2.982
_exptl_absorpt_coefficient_mu 0.076
_exptl_absorpt_correction_T_max 1.0783
_exptl_absorpt_correction_T_min 0.8833
_exptl_absorpt_correction_type multi-scan
_exptl_absorpt_process_details
;
(Blessing, 1995)
;
_exptl_crystal_colour 'clear yellow'
_exptl_crystal_density_diffrn 1.234
_exptl_crystal_description needle
_exptl_crystal_F_000 996
_exptl_crystal_size_max 0.34
_exptl_crystal_size_mid 0.12
_exptl_crystal_size_min 0.08
_refine_diff_density_max 0.189
_refine_diff_density_min -0.229
_refine_ls_extinction_method none
_refine_ls_goodness_of_fit_ref 0.888
_refine_ls_hydrogen_treatment constr
_refine_ls_matrix_type full
_refine_ls_number_parameters 329
_refine_ls_number_reflns 6691
_refine_ls_number_restraints 0
_refine_ls_restrained_S_all 0.888
_refine_ls_R_factor_all 0.1317
_refine_ls_R_factor_gt 0.0492
_refine_ls_shift/su_max 0.000
_refine_ls_shift/su_mean 0.000
_refine_ls_structure_factor_coef Fsqd
_refine_ls_weighting_details
;
 w=1/[\s^2^(Fo^2^)+(0.0520P)^2^]
 where P=(Fo^2^+2Fc^2^)/3
;
_refine_ls_weighting_scheme calc
_refine_ls_wR_factor_gt 0.1022
_refine_ls_wR_factor_ref 0.1220
_reflns_number_gt 3221
_reflns_number_total 6691
_reflns_threshold_expression 'I > 2\s(I)'
_cod_data_source_file lh5769sup1.cif
_cod_data_source_block I
_cod_database_code 2240888
_cod_database_fobs_code 2240888
_shelx_space_group_comment
;
The symmetry employed for this shelxl refinement is uniquely defined
by the following loop, which should always be used as a source of
symmetry information in preference to the above space-group names.
They are only intended as comments.
;
_shelx_estimated_absorpt_t_min 0.8833
_shelx_estimated_absorpt_t_max 0.9989
_shelxl_version_number 20.13

loop_
_space_group_symop_operation_xyz
'x, y, z'
'-x, y+1/2, -z+1/2'
'-x, -y, -z'
'x, -y-1/2, z-1/2'

loop_
_atom_site_type_symbol
_atom_site_label
_atom_site_fract_x
_atom_site_fract_y
_atom_site_fract_z
_atom_site_U_iso_or_equiv
_atom_site_adp_type
_atom_site_calc_flag
_atom_site_occupancy
O O1 0.58556(7) 0.39166(8) 0.02921(17) 0.0449(4) Uani d 1
N N1 -0.08706(7) 0.29387(7) 0.87301(18) 0.0235(3) Uani d 1
N N2 -0.09424(7) 0.47223(8) 0.87295(19) 0.0264(4) Uani d 1
N N3 0.55647(8) 0.38695(8) 0.1947(2) 0.0332(4) Uani d 1
N N4 -0.01906(7) 0.12743(7) 0.83306(19) 0.0262(3) Uani d 1
C C1 -0.06315(9) 0.35653(9) 0.8599(2) 0.0221(4) Uani d 1
C C2 0.00840(9) 0.37160(9) 0.8258(2) 0.0228(4) Uani d 1
H H2 0.0234 0.4164 0.8158 0.027 Uiso calc 1
C C3 0.05751(9) 0.32063(9) 0.8067(2) 0.0224(4) Uani d 1
C C4 0.03323(9) 0.25616(9) 0.8239(2) 0.0236(4) Uani d 1
H H4 0.0658 0.2202 0.8149 0.028 Uiso calc 1
C C5 -0.03946(9) 0.24445(9) 0.8545(2) 0.0223(4) Uani d 1
C C6 -0.11788(9) 0.40962(9) 0.8820(2) 0.0244(4) Uani d 1
C C7 -0.19006(9) 0.39411(9) 0.9094(2) 0.0280(4) Uani d 1
H H7 -0.2054 0.3493 0.9130 0.034 Uiso calc 1
C C8 -0.23880(10) 0.44516(10) 0.9310(2) 0.0316(5) Uani d 1
H H8 -0.2882 0.4359 0.9494 0.038 Uiso calc 1
C C9 -0.21466(10) 0.50989(10) 0.9254(2) 0.0319(5) Uani d 1
H H9 -0.2467 0.5459 0.9426 0.038 Uiso calc 1
C C10 -0.14220(10) 0.52080(9) 0.8941(2) 0.0292(4) Uani d 1
H H10 -0.1258 0.5653 0.8872 0.035 Uiso calc 1
C C11 0.13389(9) 0.33241(9) 0.7586(2) 0.0228(4) Uani d 1
C C12 0.14938(9) 0.37194(9) 0.5973(2) 0.0260(4) Uani d 1
H H12 0.1113 0.3937 0.5245 0.031 Uiso calc 1
C C13 0.21936(9) 0.37982(9) 0.5426(2) 0.0273(4) Uani d 1
H H13 0.2290 0.4069 0.4323 0.033 Uiso calc 1
C C14 0.27657(9) 0.34827(9) 0.6476(2) 0.0244(4) Uani d 1
C C15 0.26114(9) 0.30872(9) 0.8088(2) 0.0273(4) Uani d 1
H H15 0.2992 0.2870 0.8818 0.033 Uiso calc 1
C C16 0.19076(9) 0.30096(9) 0.8632(2) 0.0273(4) Uani d 1
H H16 0.1810 0.2738 0.9733 0.033 Uiso calc 1
C C17 0.34837(10) 0.35565(9) 0.5825(2) 0.0275(4) Uani d 1
C C18 0.40740(9) 0.36297(9) 0.5209(2) 0.0294(4) Uani d 1
C C19 0.47510(9) 0.37261(9) 0.4332(2) 0.0267(4) Uani d 1
C C20 0.47826(9) 0.37532(10) 0.2098(2) 0.0294(4) Uani d 1
C C21 0.59915(9) 0.38953(10) 0.3860(2) 0.0305(4) Uani d 1
C C22 0.53960(9) 0.38011(10) 0.5256(3) 0.0308(4) Uani d 1
H H22 0.5471 0.3796 0.6653 0.037 Uiso calc 1
C C23 0.45763(11) 0.30952(11) 0.1131(3) 0.0445(6) Uani d 1
H H23A 0.4643 0.3122 -0.0293 0.067 Uiso calc 1
H H23B 0.4070 0.2997 0.1357 0.067 Uiso calc 1
H H23C 0.4883 0.2743 0.1706 0.067 Uiso calc 1
C C24 0.43549(11) 0.43246(11) 0.1165(3) 0.0444(6) Uani d 1
H H24A 0.4511 0.4741 0.1791 0.067 Uiso calc 1
H H24B 0.3840 0.4257 0.1354 0.067 Uiso calc 1
H H24C 0.4438 0.4344 -0.0252 0.067 Uiso calc 1
C C25 0.63565(10) 0.45658(10) 0.4093(3) 0.0374(5) Uani d 1
H H25A 0.6686 0.4631 0.3023 0.056 Uiso calc 1
H H25B 0.6628 0.4584 0.5368 0.056 Uiso calc 1
H H25C 0.5990 0.4915 0.4039 0.056 Uiso calc 1
C C26 0.65362(10) 0.33278(11) 0.3968(3) 0.0421(5) Uani d 1
H H26A 0.6280 0.2904 0.3849 0.063 Uiso calc 1
H H26B 0.6812 0.3344 0.5236 0.063 Uiso calc 1
H H26C 0.6866 0.3371 0.2887 0.063 Uiso calc 1
C C27 -0.06712(9) 0.17596(9) 0.8639(2) 0.0230(4) Uani d 1
C C28 -0.13860(9) 0.16253(9) 0.9022(2) 0.0268(4) Uani d 1
H H28 -0.1714 0.1976 0.9238 0.032 Uiso calc 1
C C29 -0.16099(10) 0.09759(9) 0.9083(2) 0.0295(4) Uani d 1
H H29 -0.2095 0.0873 0.9348 0.035 Uiso calc 1
C C30 -0.11244(10) 0.04767(9) 0.8756(2) 0.0295(4) Uani d 1
H H30 -0.1268 0.0025 0.8789 0.035 Uiso calc 1
C C31 -0.04244(10) 0.06489(9) 0.8381(2) 0.0290(4) Uani d 1
H H31 -0.0091 0.0304 0.8145 0.035 Uiso calc 1

loop_
_atom_site_aniso_label
_atom_site_aniso_U_11
_atom_site_aniso_U_22
_atom_site_aniso_U_33
_atom_site_aniso_U_12
_atom_site_aniso_U_13
_atom_site_aniso_U_23
O1 0.0353(8) 0.0713(12) 0.0294(7) -0.0087(7) 0.0138(6) -0.0024(7)
N1 0.0240(8) 0.0271(9) 0.0196(7) 0.0008(7) 0.0026(6) -0.0010(6)
N2 0.0257(9) 0.0283(10) 0.0253(7) 0.0025(7) 0.0029(6) 0.0004(6)
N3 0.0245(9) 0.0507(12) 0.0250(8) -0.0073(8) 0.0075(6) -0.0021(7)
N4 0.0273(8) 0.0282(10) 0.0231(7) -0.0011(7) 0.0018(6) -0.0003(6)
C1 0.0209(10) 0.0277(11) 0.0179(8) -0.0020(8) 0.0016(6) 0.0002(7)
C2 0.0224(9) 0.0242(10) 0.0219(8) -0.0020(8) 0.0033(6) 0.0002(7)
C3 0.0188(9) 0.0301(11) 0.0183(8) -0.0022(8) 0.0025(6) 0.0000(7)
C4 0.0218(10) 0.0274(11) 0.0221(8) 0.0017(8) 0.0043(7) 0.0012(7)
C5 0.0218(9) 0.0284(11) 0.0171(7) -0.0018(8) 0.0032(6) 0.0008(7)
C6 0.0234(10) 0.0314(11) 0.0187(8) 0.0007(8) 0.0029(7) 0.0003(7)
C7 0.0239(10) 0.0345(12) 0.0259(9) -0.0004(9) 0.0041(7) 0.0001(8)
C8 0.0225(10) 0.0445(14) 0.0282(9) 0.0035(9) 0.0055(7) 0.0023(8)
C9 0.0287(11) 0.0387(13) 0.0285(9) 0.0104(9) 0.0040(7) 0.0033(8)
C10 0.0329(11) 0.0287(11) 0.0261(9) 0.0028(9) 0.0018(7) 0.0013(8)
C11 0.0207(9) 0.0234(10) 0.0243(8) -0.0003(8) 0.0026(7) -0.0023(7)
C12 0.0234(10) 0.0253(11) 0.0293(9) 0.0017(8) 0.0020(7) 0.0017(7)
C13 0.0241(10) 0.0316(11) 0.0267(9) -0.0001(8) 0.0053(7) 0.0062(8)
C14 0.0204(9) 0.0255(11) 0.0277(9) -0.0011(8) 0.0060(7) -0.0007(7)
C15 0.0213(10) 0.0310(11) 0.0297(9) 0.0007(8) 0.0011(7) 0.0040(8)
C16 0.0244(10) 0.0314(11) 0.0263(9) -0.0024(8) 0.0035(7) 0.0049(8)
C17 0.0261(11) 0.0279(11) 0.0288(9) -0.0010(8) 0.0035(8) 0.0025(7)
C18 0.0257(11) 0.0320(12) 0.0306(9) -0.0015(9) 0.0031(8) 0.0027(8)
C19 0.0216(10) 0.0292(11) 0.0302(9) -0.0006(8) 0.0085(7) 0.0005(8)
C20 0.0206(10) 0.0379(12) 0.0300(9) -0.0058(9) 0.0042(7) 0.0007(8)
C21 0.0208(10) 0.0406(13) 0.0304(9) -0.0031(9) 0.0039(7) -0.0028(8)
C22 0.0236(10) 0.0409(13) 0.0281(9) -0.0031(9) 0.0047(7) -0.0003(8)
C23 0.0447(13) 0.0543(15) 0.0347(11) -0.0176(11) 0.0054(9) -0.0079(10)
C24 0.0350(12) 0.0571(16) 0.0414(11) 0.0052(11) 0.0050(9) 0.0139(10)
C25 0.0267(11) 0.0446(14) 0.0416(11) -0.0060(9) 0.0078(8) -0.0031(9)
C26 0.0297(11) 0.0444(14) 0.0526(13) 0.0000(10) 0.0070(9) 0.0015(10)
C27 0.0229(10) 0.0299(11) 0.0164(8) 0.0001(8) 0.0006(6) 0.0003(7)
C28 0.0234(10) 0.0322(12) 0.0248(9) -0.0010(9) 0.0023(7) 0.0017(8)
C29 0.0245(10) 0.0365(12) 0.0276(9) -0.0069(9) 0.0024(7) 0.0021(8)
C30 0.0336(11) 0.0279(11) 0.0270(9) -0.0070(9) 0.0007(7) 0.0022(8)
C31 0.0327(11) 0.0270(11) 0.0273(9) -0.0020(9) 0.0011(7) -0.0019(8)

loop_
_atom_type_symbol
_atom_type_description
_atom_type_scat_dispersion_real
_atom_type_scat_dispersion_imag
_atom_type_scat_source
C C 0.0033 0.0016 'International Tables Vol C Tables 4.2.6.8 and 6.1.1.4'
H H 0.0000 0.0000 'International Tables Vol C Tables 4.2.6.8 and 6.1.1.4'
N N 0.0061 0.0033 'International Tables Vol C Tables 4.2.6.8 and 6.1.1.4'
O O 0.0106 0.0060 'International Tables Vol C Tables 4.2.6.8 and 6.1.1.4'

loop_
_geom_angle_atom_site_label_1
_geom_angle_atom_site_label_2
_geom_angle_atom_site_label_3
_geom_angle
C5 N1 C1 118.19(14)
C10 N2 C6 117.76(15)
O1 N3 C20 122.18(13)
O1 N3 C21 122.33(13)
C20 N3 C21 115.43(12)
C31 N4 C27 117.70(15)
N1 C1 C2 122.47(16)
N1 C1 C6 116.22(15)
C2 C1 C6 121.31(16)
C1 C2 H2 120.3
C3 C2 C1 119.35(16)
C3 C2 H2 120.3
C2 C3 C11 122.65(16)
C4 C3 C2 118.22(15)
C4 C3 C11 119.06(15)
C3 C4 H4 120.2
C3 C4 C5 119.52(17)
C5 C4 H4 120.2
N1 C5 C4 122.23(16)
N1 C5 C27 117.40(15)
C4 C5 C27 120.36(16)
N2 C6 C1 116.62(15)
N2 C6 C7 122.39(16)
C7 C6 C1 120.99(17)
C6 C7 H7 120.6
C8 C7 C6 118.88(18)
C8 C7 H7 120.6
C7 C8 H8 120.4
C9 C8 C7 119.14(17)
C9 C8 H8 120.4
C8 C9 H9 120.9
C8 C9 C10 118.13(17)
C10 C9 H9 120.9
N2 C10 C9 123.68(18)
N2 C10 H10 118.2
C9 C10 H10 118.2
C12 C11 C3 119.82(15)
C12 C11 C16 118.62(15)
C16 C11 C3 121.41(15)
C11 C12 H12 119.7
C13 C12 C11 120.64(16)
C13 C12 H12 119.7
C12 C13 H13 119.6
C12 C13 C14 120.79(16)
C14 C13 H13 119.6
C13 C14 C17 119.32(15)
C15 C14 C13 118.61(15)
C15 C14 C17 122.03(16)
C14 C15 H15 119.8
C16 C15 C14 120.38(16)
C16 C15 H15 119.8
C11 C16 H16 119.5
C15 C16 C11 120.96(16)
C15 C16 H16 119.5
C18 C17 C14 177.35(19)
C17 C18 C19 175.64(18)
C18 C19 C20 119.74(15)
C22 C19 C18 127.46(16)
C22 C19 C20 112.80(15)
N3 C20 C19 99.16(13)
N3 C20 C23 109.66(15)
N3 C20 C24 110.21(15)
C19 C20 C23 112.11(16)
C19 C20 C24 113.40(16)
C24 C20 C23 111.60(16)
N3 C21 C22 99.62(13)
N3 C21 C25 109.78(15)
N3 C21 C26 109.83(15)
C22 C21 C25 112.68(15)
C22 C21 C26 112.36(16)
C25 C21 C26 111.89(15)
C19 C22 C21 112.98(15)
C19 C22 H22 123.5
C21 C22 H22 123.5
C20 C23 H23A 109.5
C20 C23 H23B 109.5
C20 C23 H23C 109.5
H23A C23 H23B 109.5
H23A C23 H23C 109.5
H23B C23 H23C 109.5
C20 C24 H24A 109.5
C20 C24 H24B 109.5
C20 C24 H24C 109.5
H24A C24 H24B 109.5
H24A C24 H24C 109.5
H24B C24 H24C 109.5
C21 C25 H25A 109.5
C21 C25 H25B 109.5
C21 C25 H25C 109.5
H25A C25 H25B 109.5
H25A C25 H25C 109.5
H25B C25 H25C 109.5
C21 C26 H26A 109.5
C21 C26 H26B 109.5
C21 C26 H26C 109.5
H26A C26 H26B 109.5
H26A C26 H26C 109.5
H26B C26 H26C 109.5
N4 C27 C5 116.10(15)
N4 C27 C28 122.10(17)
C28 C27 C5 121.80(16)
C27 C28 H28 120.5
C29 C28 C27 118.90(17)
C29 C28 H28 120.5
C28 C29 H29 120.3
C28 C29 C30 119.45(17)
C30 C29 H29 120.3
C29 C30 H30 120.9
C29 C30 C31 118.29(18)
C31 C30 H30 120.9
N4 C31 C30 123.55(17)
N4 C31 H31 118.2
C30 C31 H31 118.2

loop_
_geom_bond_atom_site_label_1
_geom_bond_atom_site_label_2
_geom_bond_distance
O1 N3 1.2712(17)
N1 C1 1.346(2)
N1 C5 1.343(2)
N2 C6 1.341(2)
N2 C10 1.337(2)
N3 C20 1.479(2)
N3 C21 1.487(2)
N4 C27 1.349(2)
N4 C31 1.337(2)
C1 C2 1.393(2)
C1 C6 1.490(2)
C2 H2 0.9500
C2 C3 1.386(2)
C3 C4 1.385(2)
C3 C11 1.489(2)
C4 H4 0.9500
C4 C5 1.396(2)
C5 C27 1.478(2)
C6 C7 1.397(2)
C7 H7 0.9500
C7 C8 1.384(2)
C8 H8 0.9500
C8 C9 1.383(3)
C9 H9 0.9500
C9 C10 1.389(2)
C10 H10 0.9500
C11 C12 1.395(2)
C11 C16 1.396(2)
C12 H12 0.9500
C12 C13 1.377(2)
C13 H13 0.9500
C13 C14 1.403(2)
C14 C15 1.394(2)
C14 C17 1.432(2)
C15 H15 0.9500
C15 C16 1.383(2)
C16 H16 0.9500
C17 C18 1.200(2)
C18 C19 1.429(2)
C19 C20 1.519(2)
C19 C22 1.333(2)
C20 C23 1.523(3)
C20 C24 1.521(3)
C21 C22 1.501(2)
C21 C25 1.519(3)
C21 C26 1.528(3)
C22 H22 0.9500
C23 H23A 0.9800
C23 H23B 0.9800
C23 H23C 0.9800
C24 H24A 0.9800
C24 H24B 0.9800
C24 H24C 0.9800
C25 H25A 0.9800
C25 H25B 0.9800
C25 H25C 0.9800
C26 H26A 0.9800
C26 H26B 0.9800
C26 H26C 0.9800
C27 C28 1.391(2)
C28 H28 0.9500
C28 C29 1.377(2)
C29 H29 0.9500
C29 C30 1.377(3)
C30 H30 0.9500
C30 C31 1.381(2)
C31 H31 0.9500

loop_
_geom_hbond_atom_site_label_D
_geom_hbond_atom_site_label_H
_geom_hbond_atom_site_label_A
_geom_hbond_site_symmetry_A
_geom_hbond_distance_DH
_geom_hbond_distance_HA
_geom_hbond_distance_DA
_geom_hbond_angle_DHA
C2 H2 N2 . 0.95 2.50 2.815(2) 99.1
C4 H4 N4 . 0.95 2.46 2.778(2) 99.7
C8 H8 O1 1_456 0.95 2.59 3.529(2) 169.9
C16 H16 Cg 4_566 0.95 2.81 3.669(2) 151.4
C22 H22 O1 1_556 0.95 2.55 3.485(2) 170.0

loop_
_geom_torsion_atom_site_label_1
_geom_torsion_atom_site_label_2
_geom_torsion_atom_site_label_3
_geom_torsion_atom_site_label_4
_geom_torsion
O1 N3 C20 C19 178.70(16)
O1 N3 C20 C23 61.1(2)
O1 N3 C20 C24 -62.1(2)
O1 N3 C21 C22 -178.63(17)
O1 N3 C21 C25 62.9(2)
O1 N3 C21 C26 -60.5(2)
N1 C1 C2 C3 -0.7(2)
N1 C1 C6 N2 178.75(13)
N1 C1 C6 C7 -1.7(2)
N1 C5 C27 N4 176.14(13)
N1 C5 C27 C28 -3.8(2)
N2 C6 C7 C8 -1.0(2)
N3 C21 C22 C19 0.7(2)
N4 C27 C28 C29 -0.1(2)
C1 N1 C5 C4 0.5(2)
C1 N1 C5 C27 -178.37(13)
C1 C2 C3 C4 -0.5(2)
C1 C2 C3 C11 176.34(14)
C1 C6 C7 C8 179.43(14)
C2 C1 C6 N2 -1.8(2)
C2 C1 C6 C7 177.78(15)
C2 C3 C4 C5 1.6(2)
C2 C3 C11 C12 -51.0(2)
C2 C3 C11 C16 133.51(18)
C3 C4 C5 N1 -1.7(2)
C3 C4 C5 C27 177.14(13)
C3 C11 C12 C13 -175.65(16)
C3 C11 C16 C15 175.58(16)
C4 C3 C11 C12 125.74(17)
C4 C3 C11 C16 -49.7(2)
C4 C5 C27 N4 -2.7(2)
C4 C5 C27 C28 177.36(14)
C5 N1 C1 C2 0.7(2)
C5 N1 C1 C6 -179.79(13)
C5 C27 C28 C29 179.78(14)
C6 N2 C10 C9 0.3(2)
C6 C1 C2 C3 179.82(13)
C6 C7 C8 C9 -0.2(2)
C7 C8 C9 C10 1.3(2)
C8 C9 C10 N2 -1.4(2)
C10 N2 C6 C1 -179.46(13)
C10 N2 C6 C7 1.0(2)
C11 C3 C4 C5 -175.31(13)
C11 C12 C13 C14 0.0(3)
C12 C11 C16 C15 0.1(3)
C12 C13 C14 C15 0.0(3)
C12 C13 C14 C17 177.81(16)
C13 C14 C15 C16 0.0(3)
C14 C15 C16 C11 -0.1(3)
C16 C11 C12 C13 -0.1(3)
C17 C14 C15 C16 -177.74(17)
C18 C19 C20 N3 178.91(16)
C18 C19 C20 C23 -65.4(2)
C18 C19 C20 C24 62.1(2)
C18 C19 C22 C21 -179.71(19)
C20 N3 C21 C22 -1.4(2)
C20 N3 C21 C25 -119.89(17)
C20 N3 C21 C26 116.68(17)
C20 C19 C22 C21 0.1(2)
C21 N3 C20 C19 1.5(2)
C21 N3 C20 C23 -116.05(17)
C21 N3 C20 C24 120.71(17)
C22 C19 C20 N3 -1.0(2)
C22 C19 C20 C23 114.73(18)
C22 C19 C20 C24 -117.78(18)
C25 C21 C22 C19 117.02(18)
C26 C21 C22 C19 -115.47(18)
C27 N4 C31 C30 -0.9(2)
C27 C28 C29 C30 -0.3(2)
C28 C29 C30 C31 0.1(2)
C29 C30 C31 N4 0.5(2)
C31 N4 C27 C5 -179.19(13)
C31 N4 C27 C28 0.7(2)
